data_4035122
loop_
_publ_author_name
'Dmytrejchuk, Ana M.'
'Jackson, Sydney N.'
'Meudom, Rolande'
'Gorden, John D.'
'Merner, Bradley L.'

_publ_section_title
;
 Regioselective Synthesis of Unsymmetric Tetra- and Pentasubstituted
 Pyrenes with a Strategy for Primary C-Alkylation at the 2-Position.
;
_journal_issue 17
_journal_name_full 'The Journal of organic chemistry'
_journal_page_first 10660
_journal_page_last 10667
_journal_paper_doi 10.1021/acs.joc.8b01491
_journal_volume 83
_journal_year 2018
_chemical_formula_moiety 'C21 H16 F3 O5 S'
_chemical_formula_sum 'C21 H16 F3 O5 S'
_chemical_formula_weight 437.42
_space_group_crystal_system triclinic
_space_group_IT_number 2
_space_group_name_Hall '-P 1'
_space_group_name_H-M_alt 'P -1'
_symmetry_Int_Tables_number 2
_atom_sites_solution_primary direct
_audit_creation_date 2016-10-05
_audit_creation_method
;
Olex2 1.2
(compiled 2016.09.09 svn.r3337 for OlexSys, GUI svn.r5227)
;
_cell_angle_alpha 94.022(2)
_cell_angle_beta 98.197(2)
_cell_angle_gamma 113.638(2)
_cell_formula_units_Z 2
_cell_length_a 8.7597(5)
_cell_length_b 10.6780(6)
_cell_length_c 11.1484(7)
_cell_measurement_reflns_used 9240
_cell_measurement_temperature 180(2)
_cell_measurement_theta_max 27.51
_cell_measurement_theta_min 2.56
_cell_volume 936.16(10)
_computing_cell_refinement 'SAINT v8.34A (Bruker, 2013)'
_computing_data_reduction 'SAINT v8.34A (Bruker, 2013)'
_computing_molecular_graphics 'Olex2 (Dolomanov et al., 2009)'
_computing_publication_material 'Olex2 (Dolomanov et al., 2009)'
_computing_structure_refinement 'olex2.refine (Bourhis et al., 2015)'
_computing_structure_solution 'SIR2004 (Burla et al., 2007)'
_diffrn_ambient_temperature 180.45
_diffrn_measured_fraction_theta_full 1.0000
_diffrn_measured_fraction_theta_max 0.9998
_diffrn_measurement_device_type 'Bruker APEX-II CCD'
_diffrn_measurement_method '\f and \w scans'
_diffrn_radiation_type 'Mo K\a'
_diffrn_radiation_wavelength 0.71073
_diffrn_reflns_av_R_equivalents 0.0364
_diffrn_reflns_av_unetI/netI 0.0164
_diffrn_reflns_limit_h_max 11
_diffrn_reflns_limit_h_min -11
_diffrn_reflns_limit_k_max 13
_diffrn_reflns_limit_k_min -13
_diffrn_reflns_limit_l_max 14
_diffrn_reflns_limit_l_min -14
_diffrn_reflns_number 45973
_diffrn_reflns_theta_full 26.0000
_diffrn_reflns_theta_max 27.10
_diffrn_reflns_theta_min 1.86
_diffrn_standards_number 0
_exptl_absorpt_coefficient_mu 0.235
_exptl_absorpt_correction_T_max 0.7456
_exptl_absorpt_correction_T_min 0.6976
_exptl_absorpt_correction_type multi-scan
_exptl_absorpt_process_details
;
SADABS-2014/2 (Bruker,2014/2) was used for absorption correction.
wR2(int) was 0.1290 before and 0.0596 after correction.
The Ratio of minimum to maximum transmission is 0.9356.
The \l/2 correction factor is 0.00150.
;
_exptl_crystal_colour yellow
_exptl_crystal_colour_primary yellow
_exptl_crystal_density_diffrn 1.5516
_exptl_crystal_description Fragment
_exptl_crystal_F_000 450.5720
_exptl_crystal_size_max 0.1
_exptl_crystal_size_mid 0.1
_exptl_crystal_size_min 0.1
_refine_diff_density_max 1.0993
_refine_diff_density_min -1.1001
_refine_diff_density_rms 0.0981
_refine_ls_d_res_high 0.7801
_refine_ls_d_res_low 10.9252
_refine_ls_goodness_of_fit_ref 1.0486
_refine_ls_hydrogen_treatment mixed
_refine_ls_matrix_type full
_refine_ls_number_constraints 26
_refine_ls_number_parameters 272
_refine_ls_number_reflns 4128
_refine_ls_number_restraints 0
_refine_ls_restrained_S_all 1.0486
_refine_ls_R_factor_all 0.0895
_refine_ls_R_factor_gt 0.0819
_refine_ls_shift/su_max 0.0000
_refine_ls_shift/su_mean 0.0000
_refine_ls_structure_factor_coef Fsqd
_refine_ls_weighting_details 'w=1/[\s^2^(Fo^2^)+(0.0963P)^2^+2.1310P] where P=(Fo^2^+2Fc^2^)/3'
_refine_ls_weighting_scheme calc
_refine_ls_wR_factor_gt 0.2095
_refine_ls_wR_factor_ref 0.2170
_reflns_Friedel_coverage 0.0
_reflns_limit_h_max 11
_reflns_limit_h_min -11
_reflns_limit_k_max 13
_reflns_limit_k_min -13
_reflns_limit_l_max 14
_reflns_limit_l_min 0
_reflns_number_gt 3648
_reflns_number_total 4128
_reflns_threshold_expression I>=2u(I)
_cod_data_source_file jo8b01491_si_002.cif
_cod_data_source_block merner110714_0m
_cod_database_code 4035122
_olex2_refinement_description
;
1. Fixed Uiso
 At 1.2 times of:
  All C(H) groups, All C(H,H) groups
 At 1.5 times of:
  All C(H,H,H) groups
2.a Secondary CH2 refined with riding coordinates:
 C1(H1a,H1b), C2(H2a,H2b)
2.b Aromatic/amide H refined with riding coordinates:
 C7(H7), C6(H6), C15(H15), C11(H11), C9(H9), C10(H10)
2.c Idealised Me refined as rotating group:
 C20(H20a,H20b,H20c), C19(H19a,H19b,H19c)
;
_olex2_submission_special_instructions 'No special instructions were received'

loop_
_space_group_symop_id
_space_group_symop_operation_xyz
1 x,y,z
2 -x,-y,-z

loop_
_atom_site_label
_atom_site_type_symbol
_atom_site_fract_x
_atom_site_fract_y
_atom_site_fract_z
_atom_site_U_iso_or_equiv
_atom_site_adp_type
_atom_site_occupancy
_atom_site_refinement_flags_posn
S1 S 1.17061(13) 0.81071(11) 0.36250(8) 0.0478(3) Uani 1.000000 .
C21 C 1.1872(5) 0.8981(5) 0.5136(3) 0.0488(9) Uani 1.000000 .
F2 F 1.2406(4) 0.8345(3) 0.5957(2) 0.0671(7) Uani 1.000000 .
F3 F 1.0403(5) 0.8920(4) 0.5297(3) 0.0874(11) Uani 1.000000 .
F1 F 1.2921(5) 1.0269(3) 0.5254(3) 0.0947(12) Uani 1.000000 .
O3 O 1.1226(3) 0.9126(2) 0.2848(2) 0.0335(5) Uani 1.000000 .
O4 O 1.0341(6) 0.6789(3) 0.3492(4) 0.0988(17) Uani 1.000000 .
O5 O 1.3334(6) 0.8219(6) 0.3555(3) 0.1041(18) Uani 1.000000 .
C1 C 1.4067(4) 0.9674(4) -0.0159(4) 0.0391(8) Uani 1.000000 .
H1a H 1.3685(4) 1.0225(4) -0.0706(4) 0.0469(9) Uiso 1.000000 R
H1b H 1.3699(4) 0.8742(4) -0.0616(4) 0.0469(9) Uiso 1.000000 R
C2 C 1.3213(4) 0.9548(3) 0.0953(3) 0.0326(7) Uani 1.000000 .
H2a H 1.3656(4) 0.9048(3) 0.1522(3) 0.0391(8) Uiso 1.000000 R
H2b H 1.3537(4) 1.0487(3) 0.1383(3) 0.0391(8) Uiso 1.000000 R
C5 C 0.8555(4) 0.8033(3) 0.1393(3) 0.0242(6) Uani 1.000000 .
C13 C 0.5876(4) 0.6882(3) -0.0104(3) 0.0235(6) Uani 1.000000 .
C16 C 0.8618(4) 0.7659(3) -0.0801(3) 0.0255(6) Uani 1.000000 .
C14 C 0.7686(4) 0.7539(3) 0.0160(3) 0.0240(6) Uani 1.000000 .
C12 C 0.4998(4) 0.6352(3) -0.1337(3) 0.0272(6) Uani 1.000000 .
C4 C 1.0327(4) 0.8616(3) 0.1587(3) 0.0266(6) Uani 1.000000 .
C7 C 0.5858(4) 0.7292(3) 0.2090(3) 0.0290(6) Uani 1.000000 .
H7 H 0.5244(4) 0.7224(3) 0.2738(3) 0.0348(7) Uiso 1.000000 R
C3 C 1.1292(4) 0.8810(3) 0.0670(3) 0.0284(6) Uani 1.000000 .
C8 C 0.4939(4) 0.6750(3) 0.0856(3) 0.0260(6) Uani 1.000000 .
C18 C 0.5980(4) 0.6486(3) -0.2291(3) 0.0304(6) Uani 1.000000 .
C6 C 0.7576(4) 0.7896(3) 0.2351(3) 0.0289(6) Uani 1.000000 .
H6 H 0.8143(4) 0.8234(3) 0.3176(3) 0.0347(7) Uiso 1.000000 R
C15 C 1.0397(4) 0.8311(3) -0.0530(3) 0.0294(6) Uani 1.000000 .
H15 H 1.1011(4) 0.8417(3) -0.1181(3) 0.0353(7) Uiso 1.000000 R
C11 C 0.3218(4) 0.5705(3) -0.1576(3) 0.0329(7) Uani 1.000000 .
H11 H 0.2622(4) 0.5348(3) -0.2392(3) 0.0394(8) Uiso 1.000000 R
C9 C 0.3164(4) 0.6106(3) 0.0575(3) 0.0312(6) Uani 1.000000 .
H9 H 0.2530(4) 0.6027(3) 0.1212(3) 0.0374(8) Uiso 1.000000 R
C17 C 0.7707(4) 0.7095(3) -0.2032(3) 0.0305(6) Uani 1.000000 .
C10 C 0.2322(4) 0.5585(3) -0.0623(3) 0.0341(7) Uani 1.000000 .
H10 H 0.1118(4) 0.5140(3) -0.0796(3) 0.0409(8) Uiso 1.000000 R
C20 C 0.5348(7) 0.6846(5) -0.4347(4) 0.0618(12) Uani 1.000000 .
H20a H 0.450(3) 0.6397(14) -0.5098(12) 0.0928(18) Uiso 1.000000 GR
H20b H 0.523(5) 0.7672(17) -0.4020(14) 0.0928(18) Uiso 1.000000 GR
H20c H 0.6489(18) 0.711(3) -0.453(3) 0.0928(18) Uiso 1.000000 GR
C19 C 0.8794(6) 0.5955(4) -0.3322(4) 0.0543(11) Uani 1.000000 .
H19a H 0.930(4) 0.6050(13) -0.4059(18) 0.0814(16) Uiso 1.000000 GR
H19b H 0.952(3) 0.5771(19) -0.2666(13) 0.0814(16) Uiso 1.000000 GR
H19c H 0.7665(7) 0.5188(7) -0.350(3) 0.0814(16) Uiso 1.000000 GR
O1 O 0.8652(3) 0.7202(2) -0.2943(2) 0.0387(6) Uani 1.000000 .
O2 O 0.5085(3) 0.5909(3) -0.3460(2) 0.0431(6) Uani 1.000000 .

loop_
_atom_site_aniso_label
_atom_site_aniso_U_11
_atom_site_aniso_U_22
_atom_site_aniso_U_33
_atom_site_aniso_U_12
_atom_site_aniso_U_13
_atom_site_aniso_U_23
S1 0.0579(6) 0.0591(6) 0.0356(5) 0.0421(5) -0.0080(4) -0.0106(4)
C21 0.054(2) 0.059(2) 0.0369(19) 0.0238(19) 0.0160(16) 0.0100(17)
F2 0.0750(18) 0.092(2) 0.0470(14) 0.0462(16) 0.0112(12) 0.0201(13)
F3 0.104(2) 0.142(3) 0.077(2) 0.092(2) 0.0593(18) 0.055(2)
F1 0.141(3) 0.0495(16) 0.0494(15) -0.0001(17) 0.0085(17) -0.0086(12)
O3 0.0296(11) 0.0347(12) 0.0347(12) 0.0153(9) 0.0011(9) -0.0069(9)
O4 0.126(3) 0.0316(15) 0.104(3) 0.0263(19) -0.061(3) -0.0067(17)
O5 0.107(3) 0.235(6) 0.0479(18) 0.140(4) 0.0327(19) 0.045(3)
C1 0.0274(17) 0.0392(18) 0.055(2) 0.0140(14) 0.0155(15) 0.0152(15)
C2 0.0240(14) 0.0277(15) 0.0474(18) 0.0101(12) 0.0115(13) 0.0073(13)
C5 0.0247(13) 0.0212(13) 0.0287(14) 0.0111(11) 0.0073(11) 0.0010(10)
C13 0.0253(13) 0.0190(12) 0.0275(14) 0.0104(11) 0.0053(11) 0.0039(10)
C16 0.0289(14) 0.0202(13) 0.0294(14) 0.0104(11) 0.0101(11) 0.0056(10)
C14 0.0255(14) 0.0190(12) 0.0291(14) 0.0101(11) 0.0074(11) 0.0035(10)
C12 0.0301(15) 0.0213(13) 0.0298(14) 0.0111(11) 0.0033(11) 0.0029(11)
C4 0.0265(14) 0.0242(13) 0.0288(14) 0.0114(11) 0.0040(11) -0.0022(11)
C7 0.0290(14) 0.0325(15) 0.0298(14) 0.0154(12) 0.0114(12) 0.0042(12)
C3 0.0254(14) 0.0218(13) 0.0405(16) 0.0112(11) 0.0101(12) 0.0035(11)
C8 0.0257(14) 0.0216(13) 0.0324(15) 0.0109(11) 0.0070(11) 0.0045(11)
C18 0.0390(16) 0.0272(14) 0.0238(14) 0.0136(13) 0.0027(12) 0.0029(11)
C6 0.0292(15) 0.0319(15) 0.0277(14) 0.0154(12) 0.0059(11) 0.0001(11)
C15 0.0301(15) 0.0265(14) 0.0357(16) 0.0129(12) 0.0141(12) 0.0071(12)
C11 0.0314(16) 0.0262(14) 0.0360(16) 0.0104(12) -0.0024(12) 0.0013(12)
C9 0.0284(15) 0.0284(15) 0.0411(17) 0.0140(12) 0.0115(12) 0.0081(12)
C17 0.0399(17) 0.0271(14) 0.0277(14) 0.0142(13) 0.0132(12) 0.0076(11)
C10 0.0222(14) 0.0279(15) 0.0486(19) 0.0076(12) 0.0037(12) 0.0060(13)
C20 0.084(3) 0.065(3) 0.039(2) 0.036(3) -0.002(2) 0.0156(19)
C19 0.064(3) 0.043(2) 0.065(3) 0.0247(19) 0.034(2) 0.0055(18)
O1 0.0512(14) 0.0375(12) 0.0309(11) 0.0170(11) 0.0209(10) 0.0084(9)
O2 0.0517(15) 0.0427(14) 0.0251(11) 0.0124(11) -0.0001(10) 0.0019(10)

loop_
_atom_type_symbol
_atom_type_scat_dispersion_real
_atom_type_scat_dispersion_imag
_atom_type_scat_Cromer_Mann_a1
_atom_type_scat_Cromer_Mann_a2
_atom_type_scat_Cromer_Mann_a3
_atom_type_scat_Cromer_Mann_a4
_atom_type_scat_Cromer_Mann_b1
_atom_type_scat_Cromer_Mann_b2
_atom_type_scat_Cromer_Mann_b3
_atom_type_scat_Cromer_Mann_b4
_atom_type_scat_Cromer_Mann_c
_atom_type_scat_source
_atom_type_scat_dispersion_source
H 0.00000 0.00000 0.49300 0.32291 0.14019 0.04081 10.51090 26.12570 3.14236 57.79970 0.0030380000826 'International Tables Volume C Table 6.1.1.4 (pp. 500-502)' 'Henke, Gullikson and Davis, At. Data and Nucl. Data Tables, 1993, 54, 2'
C 0.00347 0.00161 2.31000 1.02000 1.58860 0.86500 20.84390 10.20750 0.56870 51.65120 0.215599998832 'International Tables Volume C Table 6.1.1.4 (pp. 500-502)' 'Henke, Gullikson and Davis, At. Data and Nucl. Data Tables, 1993, 54, 2'
S 0.12424 0.12443 6.90530 5.20340 1.43790 1.58630 1.46790 22.21510 0.25360 56.17200 0.866900026798 'International Tables Volume C Table 6.1.1.4 (pp. 500-502)' 'Henke, Gullikson and Davis, At. Data and Nucl. Data Tables, 1993, 54, 2'
O 0.01158 0.00611 3.04850 2.28680 1.54630 0.86700 13.27710 5.70110 0.32390 32.90890 0.250800013542 'International Tables Volume C Table 6.1.1.4 (pp. 500-502)' 'Henke, Gullikson and Davis, At. Data and Nucl. Data Tables, 1993, 54, 2'
F 0.01794 0.01033 3.53920 2.64120 1.51700 1.02430 10.28250 4.29440 0.26150 26.14760 0.277599990368 'International Tables Volume C Table 6.1.1.4 (pp. 500-502)' 'Henke, Gullikson and Davis, At. Data and Nucl. Data Tables, 1993, 54, 2'

loop_
_geom_angle_atom_site_label_1
_geom_angle_atom_site_label_2
_geom_angle_atom_site_label_3
_geom_angle
O3 S1 C21 97.23(16)
O4 S1 C21 106.7(3)
O4 S1 O3 112.18(17)
O5 S1 C21 106.0(2)
O5 S1 O3 111.7(2)
O5 S1 O4 120.1(3)
F2 C21 S1 107.6(3)
F3 C21 S1 110.8(3)
F3 C21 F2 109.2(3)
F1 C21 S1 110.3(3)
F1 C21 F2 110.6(4)
F1 C21 F3 108.4(4)
C4 O3 S1 118.49(18)
H1b C1 H1a 107.7
C2 C1 H1a 108.91(18)
C2 C1 H1b 108.91(18)
H2a C2 C1 108.52(18)
H2b C2 C1 108.52(18)
H2b C2 H2a 107.5
C3 C2 C1 115.0(3)
C3 C2 H2a 108.52(17)
C3 C2 H2b 108.52(16)
C4 C5 C14 116.7(3)
C6 C5 C14 118.9(3)
C6 C5 C4 124.4(3)
C12 C13 C14 120.1(3)
C8 C13 C14 120.2(3)
C8 C13 C12 119.7(3)
C15 C16 C14 119.5(3)
C17 C16 C14 118.8(3)
C17 C16 C15 121.7(3)
C13 C14 C5 119.9(2)
C16 C14 C5 120.1(3)
C16 C14 C13 120.1(3)
C18 C12 C13 118.5(3)
C11 C12 C13 119.2(3)
C11 C12 C18 122.3(3)
C5 C4 O3 117.0(2)
C3 C4 O3 117.7(3)
C3 C4 C5 125.2(3)
C8 C7 H7 119.16(16)
C6 C7 H7 119.16(18)
C6 C7 C8 121.7(3)
C4 C3 C2 121.9(3)
C15 C3 C2 121.6(3)
C15 C3 C4 116.5(3)
C7 C8 C13 118.5(3)
C9 C8 C13 119.3(3)
C9 C8 C7 122.3(3)
C17 C18 C12 121.2(3)
O2 C18 C12 116.6(3)
O2 C18 C17 122.2(3)
C7 C6 C5 120.9(3)
H6 C6 C5 119.56(17)
H6 C6 C7 119.56(18)
C3 C15 C16 122.0(3)
H15 C15 C16 119.02(17)
H15 C15 C3 119.02(17)
H11 C11 C12 119.81(18)
C10 C11 C12 120.4(3)
C10 C11 H11 119.81(18)
H9 C9 C8 119.65(18)
C10 C9 C8 120.7(3)
C10 C9 H9 119.65(18)
C18 C17 C16 121.3(3)
O1 C17 C16 117.4(3)
O1 C17 C18 121.3(3)
C9 C10 C11 120.8(3)
H10 C10 C11 119.59(18)
H10 C10 C9 119.59(18)
H20b C20 H20a 109.5
H20c C20 H20a 109.5
H20c C20 H20b 109.5
O2 C20 H20a 109.5
O2 C20 H20b 109.5
O2 C20 H20c 109.5
H19b C19 H19a 109.5
H19c C19 H19a 109.5
H19c C19 H19b 109.5
O1 C19 H19a 109.5
O1 C19 H19b 109.5
O1 C19 H19c 109.5
C19 O1 C17 113.7(3)
C20 O2 C18 115.3(3)

loop_
_geom_bond_atom_site_label_1
_geom_bond_atom_site_label_2
_geom_bond_distance
_geom_bond_site_symmetry_2
S1 C21 1.825(4) .
S1 O3 1.583(2) .
S1 O4 1.416(4) .
S1 O5 1.396(3) .
C21 F2 1.318(5) .
C21 F3 1.301(5) .
C21 F1 1.296(5) .
O3 C4 1.458(4) .
C1 C1 1.473(6) 2_875
C1 H1a 0.9900 .
C1 H1b 0.9900 .
C1 C2 1.524(5) .
C2 H2a 0.9900 .
C2 H2b 0.9900 .
C2 C3 1.517(4) .
C5 C14 1.423(4) .
C5 C4 1.398(4) .
C5 C6 1.443(4) .
C13 C14 1.428(4) .
C13 C12 1.428(4) .
C13 C8 1.420(4) .
C16 C14 1.420(4) .
C16 C15 1.404(4) .
C16 C17 1.438(4) .
C12 C18 1.441(4) .
C12 C11 1.404(4) .
C4 C3 1.392(4) .
C7 H7 0.9500 .
C7 C8 1.441(4) .
C7 C6 1.355(4) .
C3 C15 1.398(4) .
C8 C9 1.401(4) .
C18 C17 1.362(5) .
C18 O2 1.378(4) .
C6 H6 0.9500 .
C15 H15 0.9500 .
C11 H11 0.9500 .
C11 C10 1.392(5) .
C9 H9 0.9500 .
C9 C10 1.387(5) .
C17 O1 1.382(4) .
C10 H10 0.9500 .
C20 H20a 0.9800 .
C20 H20b 0.9800 .
C20 H20c 0.9800 .
C20 O2 1.432(5) .
C19 H19a 0.9800 .
C19 H19b 0.9800 .
C19 H19c 0.9800 .
C19 O1 1.427(4) .
